data_1558353
loop_
_publ_author_name
'Dick, Benjamin L.'
'Patel, Ashay'
'Cohen, Seth M.'

_publ_section_title
;
 Effect of Heterocycle Content on Metal Binding Isostere Coordination
;
_journal_name_full 'Chemical Science'
_journal_paper_doi 10.1039/D0SC02717K
_journal_year 2020
_chemical_formula_moiety 'C38 H32 B N7 O2 S Zn'
_chemical_formula_sum 'C38 H32 B N7 O2 S Zn'
_chemical_formula_weight 726.94
_space_group_crystal_system monoclinic
_space_group_IT_number 14
_space_group_name_Hall '-P 2yn'
_space_group_name_H-M_alt 'P 1 21/n 1'
_atom_sites_solution_hydrogens geom
_audit_creation_date 2020-02-03
_audit_creation_method
;
Olex2 1.2-beta
(compiled 2018.05.29 svn.r3508 for OlexSys, GUI svn.r5506)
;
_audit_update_record
;
2020-04-28 deposited with the CCDC.	2020-06-17 downloaded from the CCDC.
;
_cell_angle_alpha 90
_cell_angle_beta 95.990(2)
_cell_angle_gamma 90
_cell_formula_units_Z 4
_cell_length_a 11.8071(5)
_cell_length_b 20.2004(10)
_cell_length_c 14.5401(11)
_cell_measurement_reflns_used 9581
_cell_measurement_temperature 100(2)
_cell_measurement_theta_max 26.418
_cell_measurement_theta_min 2.345
_cell_volume 3449.0(3)
_computing_cell_refinement 'SAINT v8.38A (Bruker, 2017)'
_computing_data_collection 'APEX3 v2017.3-0 (Bruker, 2017)'
_computing_data_reduction 'SAINT v8.38A (Bruker, 2017)'
_computing_molecular_graphics 'Olex2 (Dolomanov et al., 2009)'
_computing_publication_material 'Olex2 (Dolomanov et al., 2009)'
_computing_structure_refinement 'XL (Sheldrick, 2008)'
_computing_structure_solution 'ShelXT (Sheldrick, 2015)'
_diffrn_ambient_temperature 100.0
_diffrn_detector 'Bruker APEX-II CCD'
_diffrn_detector_area_resol_mean 8.258
_diffrn_detector_type 'CCD Area Detector'
_diffrn_measured_fraction_theta_full 1.000
_diffrn_measured_fraction_theta_max 1.000
_diffrn_measurement_device 'Kappa Four-Circle Diffractometer'
_diffrn_measurement_device_type 'Bruker APEX II Ultra'
_diffrn_measurement_method '\w and \f scans'
_diffrn_radiation_monochromator 'Double Bounce Multilayer Mirrors'
_diffrn_radiation_probe x-ray
_diffrn_radiation_type MoK\a
_diffrn_radiation_wavelength 0.71073
_diffrn_reflns_av_R_equivalents 0.0406
_diffrn_reflns_av_unetI/netI 0.0169
_diffrn_reflns_Laue_measured_fraction_full 1.000
_diffrn_reflns_Laue_measured_fraction_max 1.000
_diffrn_reflns_limit_h_max 14
_diffrn_reflns_limit_h_min -13
_diffrn_reflns_limit_k_max 24
_diffrn_reflns_limit_k_min -22
_diffrn_reflns_limit_l_max 17
_diffrn_reflns_limit_l_min -17
_diffrn_reflns_number 69989
_diffrn_reflns_point_group_measured_fraction_full 1.000
_diffrn_reflns_point_group_measured_fraction_max 1.000
_diffrn_reflns_theta_full 25.242
_diffrn_reflns_theta_max 25.674
_diffrn_reflns_theta_min 1.732
_diffrn_source 'Micro Focus Rotating Anode'
_diffrn_source_type 'Bruker TXS'
_diffrn_standards_number 0
_exptl_absorpt_coefficient_mu 0.819
_exptl_absorpt_correction_T_max 0.2607
_exptl_absorpt_correction_T_min 0.2222
_exptl_absorpt_correction_type multi-scan
_exptl_absorpt_process_details
'SADABS-2016/2 (Bruker,2016/2) was used for absorption correction. wR2(int) was 0.1184 before and 0.0567 after correction. The Ratio of minimum to maximum transmission is 0.8908. The \l/2 correction factor is Not present.'
_exptl_crystal_colour colourless
_exptl_crystal_colour_primary colourless
_exptl_crystal_density_diffrn 1.400
_exptl_crystal_description block
_exptl_crystal_F_000 1504
_exptl_crystal_recrystallization_method 'Re-crystallisation from solvent: benzene/pentane'
_exptl_crystal_size_max 0.4
_exptl_crystal_size_mid 0.4
_exptl_crystal_size_min 0.4
_refine_diff_density_max 0.532
_refine_diff_density_min -0.411
_refine_diff_density_rms 0.045
_refine_ls_extinction_method none
_refine_ls_goodness_of_fit_ref 1.053
_refine_ls_hydrogen_treatment constr
_refine_ls_matrix_type full
_refine_ls_number_parameters 454
_refine_ls_number_reflns 6548
_refine_ls_number_restraints 30
_refine_ls_restrained_S_all 1.060
_refine_ls_R_factor_all 0.0280
_refine_ls_R_factor_gt 0.0259
_refine_ls_shift/su_max 0.002
_refine_ls_shift/su_mean 0.000
_refine_ls_structure_factor_coef Fsqd
_refine_ls_weighting_details 'w=1/[\s^2^(Fo^2^)+(0.0285P)^2^+2.4764P] where P=(Fo^2^+2Fc^2^)/3'
_refine_ls_weighting_scheme calc
_refine_ls_wR_factor_gt 0.0670
_refine_ls_wR_factor_ref 0.0683
_reflns_Friedel_coverage 0.000
_reflns_number_gt 6118
_reflns_number_total 6548
_reflns_threshold_expression 'I > 2\s(I)'
_cod_data_source_file d0sc02717k2.cif
_cod_data_source_block Tp_MePh_Zn_4
_cod_depositor_comments
;
The following automatic conversions were performed:

data item '_diffrn_radiation_probe' value 'X-ray' was changed to
'x-ray' in accordance with the
/home/data/users/saulius/crontab/automatic-downloads/rss-feeds/RSC/lib/dictionaries/cif_core.dic
dictionary named 'cif_core.dic' version 2.4.2 last updated on
2011-04-26.

Automatic conversion script
Id: cif_fix_values 7556 2019-12-06 15:28:31Z antanas 
;
_cod_database_code 1558353
_shelx_shelxl_version_number 2016/6
_shelx_space_group_comment
;
The symmetry employed for this shelxl refinement is uniquely defined
by the following loop, which should always be used as a source of
symmetry information in preference to the above space-group names.
They are only intended as comments.
;
_shelx_estimated_absorpt_t_max 0.735
_shelx_estimated_absorpt_t_min 0.735
_olex2_refinement_description
;
1. Fixed Uiso
 At 1.2 times of:
  All B(H) groups, All C(H) groups
 At 1.5 times of:
  All C(H,H,H) groups
2. Rigid body (RIGU) restrains
 Zn1, N7, C32, C31, O1
 with sigma for 1-2 distances of 0.0002 and sigma for 1-3 distances of 0.0004
3.a Ternary CH refined with riding coordinates:
 B1(H1)
3.b Aromatic/amide H refined with riding coordinates:
 C3(H3), C13(H13), C26(H26), C23(H23), C37(H37), C20(H20), C27(H27), C29(H29),
 C30(H30), C6(H6), C10(H10), C36(H36), C18(H18), C16(H16), C38(H38), C17(H17),
 C19(H19), C28(H28), C8(H8), C35(H35), C7(H7), C9(H9)
3.c Idealised Me refined as rotating group:
 C1(H1A,H1B,H1C), C21(H21A,H21B,H21C), C11(H11A,H11B,H11C)
;
_olex2_submission_special_instructions 'No special instructions were received'

loop_
_space_group_symop_operation_xyz
'x, y, z'
'-x+1/2, y+1/2, -z+1/2'
'-x, -y, -z'
'x-1/2, -y-1/2, z-1/2'

loop_
_atom_site_label
_atom_site_type_symbol
_atom_site_fract_x
_atom_site_fract_y
_atom_site_fract_z
_atom_site_U_iso_or_equiv
_atom_site_adp_type
_atom_site_occupancy
_atom_site_site_symmetry_order
_atom_site_calc_flag
_atom_site_refinement_flags_posn
_atom_site_refinement_flags_adp
_atom_site_refinement_flags_occupancy
_atom_site_disorder_assembly
_atom_site_disorder_group
Zn1 Zn 0.70893(2) 0.66030(2) 0.55139(2) 0.01666(6) Uani 1 1 d . U . . .
S1 S 0.61553(4) 0.88118(2) 0.55952(3) 0.02563(10) Uani 1 1 d . . . . .
N2 N 0.78189(11) 0.56675(6) 0.59389(9) 0.0178(3) Uani 1 1 d . . . . .
N7 N 0.65041(11) 0.76369(6) 0.49814(9) 0.0181(2) Uani 1 1 d . U . . .
N6 N 0.59282(11) 0.61248(6) 0.46158(9) 0.0175(3) Uani 1 1 d . . . . .
O2 O 0.63908(10) 0.79976(6) 0.73423(8) 0.0263(3) Uani 1 1 d . . . . .
N1 N 0.80712(11) 0.53017(6) 0.51853(9) 0.0170(3) Uani 1 1 d . . . . .
O1 O 0.68354(9) 0.70492(5) 0.66774(7) 0.0204(2) Uani 1 1 d . U . . .
C32 C 0.63982(13) 0.79733(8) 0.57273(10) 0.0185(3) Uani 1 1 d . U . . .
N4 N 0.83884(11) 0.66843(6) 0.46889(9) 0.0174(3) Uani 1 1 d . . . . .
N3 N 0.83001(11) 0.62059(6) 0.40159(9) 0.0175(3) Uani 1 1 d . . . . .
C4 C 0.81198(12) 0.52928(8) 0.66863(10) 0.0181(3) Uani 1 1 d . . . . .
C2 C 0.85216(12) 0.47072(7) 0.54668(11) 0.0174(3) Uani 1 1 d . . . . .
N5 N 0.63888(11) 0.56476(6) 0.40930(9) 0.0178(3) Uani 1 1 d . . . . .
C14 C 0.90075(13) 0.71794(7) 0.43811(11) 0.0187(3) Uani 1 1 d . . . . .
C31 C 0.65481(13) 0.76529(8) 0.66718(10) 0.0191(3) Uani 1 1 d . U . . .
C15 C 0.92894(13) 0.77725(8) 0.49546(11) 0.0210(3) Uani 1 1 d . . . . .
C25 C 0.40150(13) 0.65732(7) 0.47932(11) 0.0182(3) Uani 1 1 d . . . . .
C3 C 0.85570(13) 0.46844(8) 0.64175(11) 0.0192(3) Uani 1 1 d . . . . .
H3 H 0.882303 0.432924 0.681052 0.023 Uiso 1 1 calc R . . . .
C34 C 0.64027(13) 0.80483(8) 0.42113(11) 0.0197(3) Uani 1 1 d . . . . .
C24 C 0.47972(13) 0.61145(7) 0.43861(10) 0.0183(3) Uani 1 1 d . . . . .
C13 C 0.93091(13) 0.70243(8) 0.35024(11) 0.0202(3) Uani 1 1 d . . . . .
H13 H 0.974589 0.728784 0.312896 0.024 Uiso 1 1 calc R . . . .
C5 C 0.79948(13) 0.55207(8) 0.76378(11) 0.0203(3) Uani 1 1 d . . . . .
C26 C 0.30661(13) 0.68183(8) 0.42418(11) 0.0202(3) Uani 1 1 d . . . . .
H26 H 0.293078 0.668496 0.361336 0.024 Uiso 1 1 calc R . . . .
C23 C 0.45284(14) 0.56247(8) 0.37162(11) 0.0220(3) Uani 1 1 d . . . . .
H23 H 0.379165 0.551242 0.343357 0.026 Uiso 1 1 calc R . . . .
C1 C 0.89128(13) 0.42077(8) 0.48092(11) 0.0203(3) Uani 1 1 d . . . . .
H1A H 0.825434 0.403701 0.441387 0.030 Uiso 1 1 calc GR . . . .
H1B H 0.929529 0.384195 0.515875 0.030 Uiso 1 1 calc GR . . . .
H1C H 0.944488 0.441702 0.442410 0.030 Uiso 1 1 calc GR . . . .
C37 C 0.62461(16) 0.89983(9) 0.28303(12) 0.0307(4) Uani 1 1 d . . . . .
H37 H 0.620484 0.931767 0.234837 0.037 Uiso 1 1 calc R . . . .
C21 C 0.57759(15) 0.47824(8) 0.29110(12) 0.0264(4) Uani 1 1 d . . . . .
H21A H 0.625808 0.494214 0.244850 0.040 Uiso 1 1 calc GR . . . .
H21B H 0.505330 0.461971 0.259946 0.040 Uiso 1 1 calc GR . . . .
H21C H 0.616544 0.442209 0.326756 0.040 Uiso 1 1 calc GR . . . .
C20 C 0.93422(14) 0.77461(9) 0.59187(12) 0.0261(4) Uani 1 1 d . . . . .
H20 H 0.920161 0.733909 0.621372 0.031 Uiso 1 1 calc R . . . .
C22 C 0.55477(13) 0.53380(8) 0.35494(11) 0.0201(3) Uani 1 1 d . . . . .
C27 C 0.23208(14) 0.72541(8) 0.46040(12) 0.0234(3) Uani 1 1 d . . . . .
H27 H 0.167752 0.741544 0.422271 0.028 Uiso 1 1 calc R . . . .
C29 C 0.34479(14) 0.72135(9) 0.60757(12) 0.0260(4) Uani 1 1 d . . . . .
H29 H 0.357998 0.734957 0.670317 0.031 Uiso 1 1 calc R . . . .
C12 C 0.88423(13) 0.64094(8) 0.32878(10) 0.0191(3) Uani 1 1 d . . . . .
C30 C 0.41931(13) 0.67738(8) 0.57190(11) 0.0225(3) Uani 1 1 d . . . . .
H30 H 0.482812 0.660776 0.610555 0.027 Uiso 1 1 calc R . . . .
C11 C 0.88558(14) 0.60113(8) 0.24183(11) 0.0245(3) Uani 1 1 d . . . . .
H11A H 0.915408 0.556776 0.257190 0.037 Uiso 1 1 calc GR . . . .
H11B H 0.934267 0.623067 0.200479 0.037 Uiso 1 1 calc GR . . . .
H11C H 0.807954 0.597551 0.211015 0.037 Uiso 1 1 calc GR . . . .
C6 C 0.75326(15) 0.51011(9) 0.82613(11) 0.0265(4) Uani 1 1 d . . . . .
H6 H 0.726918 0.467430 0.806549 0.032 Uiso 1 1 calc R . . . .
C10 C 0.83834(14) 0.61455(8) 0.79415(12) 0.0245(3) Uani 1 1 d . . . . .
H10 H 0.869266 0.643931 0.752278 0.029 Uiso 1 1 calc R . . . .
C36 C 0.63986(15) 0.83305(9) 0.26164(12) 0.0285(4) Uani 1 1 d . . . . .
H36 H 0.644592 0.820471 0.199199 0.034 Uiso 1 1 calc R . . . .
B1 B 0.76961(15) 0.55411(9) 0.41895(12) 0.0180(3) Uani 1 1 d . . . . .
H1 H 0.789881 0.520132 0.373414 0.022 Uiso 1 1 calc R . . . .
C18 C 0.98191(17) 0.89004(10) 0.60243(16) 0.0418(5) Uani 1 1 d . . . . .
H18 H 0.999415 0.928561 0.638615 0.050 Uiso 1 1 calc R . . . .
C16 C 0.95180(16) 0.83711(8) 0.45332(14) 0.0318(4) Uani 1 1 d . . . . .
H16 H 0.949136 0.839724 0.387890 0.038 Uiso 1 1 calc R . . . .
C38 C 0.61540(16) 0.92036(9) 0.37264(12) 0.0295(4) Uani 1 1 d . . . . .
H38 H 0.604332 0.965663 0.386803 0.035 Uiso 1 1 calc R . . . .
C17 C 0.97852(18) 0.89302(10) 0.50723(17) 0.0434(5) Uani 1 1 d . . . . .
H17 H 0.994571 0.933629 0.478290 0.052 Uiso 1 1 calc R . . . .
C19 C 0.95975(16) 0.83078(10) 0.64498(14) 0.0348(4) Uani 1 1 d . . . . .
H19 H 0.962026 0.828587 0.710409 0.042 Uiso 1 1 calc R . . . .
C28 C 0.25080(14) 0.74563(8) 0.55194(12) 0.0252(4) Uani 1 1 d . . . . .
H28 H 0.199944 0.775758 0.576437 0.030 Uiso 1 1 calc R . . . .
C33 C 0.62302(14) 0.87184(8) 0.44166(11) 0.0224(3) Uani 1 1 d . . . . .
C8 C 0.78499(16) 0.59187(10) 0.94638(12) 0.0325(4) Uani 1 1 d . . . . .
H8 H 0.780077 0.605423 1.008402 0.039 Uiso 1 1 calc R . . . .
C35 C 0.64814(14) 0.78522(9) 0.32972(11) 0.0251(3) Uani 1 1 d . . . . .
H35 H 0.658935 0.740007 0.314893 0.030 Uiso 1 1 calc R . . . .
C7 C 0.74531(17) 0.53013(9) 0.91684(12) 0.0320(4) Uani 1 1 d . . . . .
H7 H 0.712614 0.501390 0.958535 0.038 Uiso 1 1 calc R . . . .
C9 C 0.83200(15) 0.63391(9) 0.88502(13) 0.0303(4) Uani 1 1 d . . . . .
H9 H 0.859946 0.676110 0.905355 0.036 Uiso 1 1 calc R . . . .

loop_
_atom_site_aniso_label
_atom_site_aniso_U_11
_atom_site_aniso_U_22
_atom_site_aniso_U_33
_atom_site_aniso_U_23
_atom_site_aniso_U_13
_atom_site_aniso_U_12
Zn1 0.01560(10) 0.01567(10) 0.01875(10) -0.00224(6) 0.00191(7) 0.00045(6)
S1 0.0379(2) 0.01730(19) 0.0222(2) -0.00201(15) 0.00519(17) 0.00228(17)
N2 0.0184(6) 0.0164(6) 0.0182(6) -0.0018(5) 0.0005(5) 0.0008(5)
N7 0.0167(6) 0.0181(5) 0.0196(5) -0.0007(4) 0.0028(4) 0.0013(4)
N6 0.0170(6) 0.0165(6) 0.0189(6) 0.0004(5) 0.0011(5) 0.0012(5)
O2 0.0299(6) 0.0292(6) 0.0199(6) -0.0041(5) 0.0039(5) 0.0040(5)
N1 0.0171(6) 0.0150(6) 0.0187(6) -0.0014(5) 0.0012(5) 0.0011(5)
O1 0.0201(5) 0.0242(4) 0.0167(4) 0.0003(3) 0.0015(4) 0.0019(4)
C32 0.0167(7) 0.0186(6) 0.0206(5) -0.0017(4) 0.0035(4) 0.0001(5)
N4 0.0159(6) 0.0151(6) 0.0211(6) -0.0020(5) 0.0013(5) 0.0012(5)
N3 0.0172(6) 0.0163(6) 0.0189(6) -0.0018(5) 0.0012(5) 0.0013(5)
C4 0.0141(7) 0.0183(7) 0.0214(7) 0.0004(6) -0.0011(6) -0.0021(6)
C2 0.0124(7) 0.0153(7) 0.0243(8) 0.0002(6) 0.0003(6) -0.0012(6)
N5 0.0191(6) 0.0146(6) 0.0191(6) -0.0007(5) 0.0000(5) 0.0001(5)
C14 0.0145(7) 0.0169(7) 0.0241(8) 0.0019(6) -0.0002(6) 0.0015(6)
C31 0.0144(7) 0.0234(5) 0.0194(5) -0.0016(4) 0.0023(5) -0.0009(4)
C15 0.0140(7) 0.0187(8) 0.0308(8) -0.0037(6) 0.0039(6) 0.0004(6)
C25 0.0156(7) 0.0178(7) 0.0213(8) 0.0032(6) 0.0027(6) -0.0046(6)
C3 0.0175(7) 0.0167(7) 0.0228(8) 0.0027(6) -0.0009(6) 0.0003(6)
C34 0.0166(7) 0.0214(8) 0.0214(8) 0.0020(6) 0.0027(6) 0.0001(6)
C24 0.0176(7) 0.0185(7) 0.0184(7) 0.0054(6) 0.0006(6) -0.0015(6)
C13 0.0180(7) 0.0206(8) 0.0218(8) 0.0039(6) 0.0009(6) -0.0004(6)
C5 0.0172(7) 0.0215(8) 0.0211(8) -0.0002(6) -0.0028(6) 0.0040(6)
C26 0.0195(8) 0.0201(8) 0.0209(7) 0.0019(6) 0.0014(6) -0.0028(6)
C23 0.0188(8) 0.0230(8) 0.0231(8) 0.0013(6) -0.0024(6) -0.0028(6)
C1 0.0198(8) 0.0163(7) 0.0249(8) -0.0002(6) 0.0025(6) 0.0019(6)
C37 0.0336(10) 0.0320(10) 0.0272(9) 0.0104(7) 0.0070(7) -0.0002(8)
C21 0.0270(9) 0.0211(8) 0.0294(9) -0.0058(7) -0.0045(7) 0.0005(7)
C20 0.0197(8) 0.0276(9) 0.0310(9) -0.0051(7) 0.0027(7) -0.0022(7)
C22 0.0219(8) 0.0172(7) 0.0202(7) 0.0015(6) -0.0023(6) -0.0030(6)
C27 0.0183(8) 0.0213(8) 0.0306(9) 0.0046(7) 0.0027(6) -0.0008(6)
C29 0.0255(9) 0.0304(9) 0.0229(8) -0.0040(7) 0.0065(7) -0.0093(7)
C12 0.0169(7) 0.0209(8) 0.0193(7) 0.0025(6) -0.0001(6) 0.0028(6)
C30 0.0171(8) 0.0290(9) 0.0211(8) 0.0033(7) 0.0011(6) -0.0049(6)
C11 0.0262(8) 0.0280(9) 0.0193(8) -0.0018(7) 0.0025(6) -0.0021(7)
C6 0.0324(9) 0.0232(8) 0.0229(8) 0.0005(7) -0.0017(7) 0.0016(7)
C10 0.0225(8) 0.0222(8) 0.0281(8) -0.0011(7) -0.0008(7) 0.0028(6)
C36 0.0285(9) 0.0375(10) 0.0205(8) 0.0028(7) 0.0067(7) 0.0051(7)
B1 0.0189(8) 0.0157(8) 0.0190(8) -0.0013(7) 0.0008(7) 0.0007(7)
C18 0.0350(11) 0.0314(10) 0.0596(13) -0.0239(10) 0.0081(9) -0.0068(8)
C16 0.0342(10) 0.0222(9) 0.0402(10) -0.0016(7) 0.0093(8) -0.0044(7)
C38 0.0364(10) 0.0223(8) 0.0305(9) 0.0049(7) 0.0067(8) 0.0002(7)
C17 0.0460(12) 0.0212(9) 0.0644(14) -0.0063(9) 0.0130(10) -0.0094(8)
C19 0.0256(9) 0.0405(11) 0.0388(10) -0.0165(9) 0.0050(8) -0.0022(8)
C28 0.0218(8) 0.0212(8) 0.0341(9) -0.0015(7) 0.0106(7) -0.0032(6)
C33 0.0227(8) 0.0229(8) 0.0219(8) 0.0001(6) 0.0040(6) -0.0012(6)
C8 0.0391(11) 0.0356(10) 0.0223(9) -0.0066(7) 0.0003(8) 0.0113(8)
C35 0.0248(8) 0.0266(9) 0.0241(8) -0.0026(7) 0.0041(7) 0.0054(7)
C7 0.0426(11) 0.0303(10) 0.0233(9) 0.0028(7) 0.0046(8) 0.0052(8)
C9 0.0312(9) 0.0248(9) 0.0336(9) -0.0091(7) -0.0029(7) 0.0053(7)

loop_
_atom_type_symbol
_atom_type_description
_atom_type_scat_dispersion_real
_atom_type_scat_dispersion_imag
_atom_type_scat_source
C C 0.0033 0.0016 'International Tables Vol C Tables 4.2.6.8 and 6.1.1.4'
H H 0.0000 0.0000 'International Tables Vol C Tables 4.2.6.8 and 6.1.1.4'
B B 0.0013 0.0007 'International Tables Vol C Tables 4.2.6.8 and 6.1.1.4'
N N 0.0061 0.0033 'International Tables Vol C Tables 4.2.6.8 and 6.1.1.4'
O O 0.0106 0.0060 'International Tables Vol C Tables 4.2.6.8 and 6.1.1.4'
S S 0.1246 0.1234 'International Tables Vol C Tables 4.2.6.8 and 6.1.1.4'
Zn Zn 0.2839 1.4301 'International Tables Vol C Tables 4.2.6.8 and 6.1.1.4'

loop_
_geom_angle_atom_site_label_1
_geom_angle_atom_site_label_2
_geom_angle_atom_site_label_3
_geom_angle
_geom_angle_site_symmetry_1
_geom_angle_site_symmetry_3
_geom_angle_publ_flag
N2 Zn1 N7 173.14(5) . . ?
N6 Zn1 N2 89.43(5) . . ?
N6 Zn1 N7 93.22(5) . . ?
N6 Zn1 N4 99.07(5) . . ?
O1 Zn1 N2 104.42(5) . . ?
O1 Zn1 N7 78.86(4) . . ?
O1 Zn1 N6 128.04(5) . . ?
O1 Zn1 N4 131.07(5) . . ?
N4 Zn1 N2 86.36(5) . . ?
N4 Zn1 N7 86.98(5) . . ?
C32 S1 C33 88.75(8) . . ?
N1 N2 Zn1 110.93(9) . . ?
C4 N2 Zn1 142.78(11) . . ?
C4 N2 N1 106.28(12) . . ?
C32 N7 Zn1 104.19(10) . . ?
C32 N7 C34 110.65(13) . . ?
C34 N7 Zn1 144.02(10) . . ?
N5 N6 Zn1 114.12(9) . . ?
C24 N6 Zn1 138.83(11) . . ?
C24 N6 N5 107.00(12) . . ?
N2 N1 B1 120.76(12) . . ?
C2 N1 N2 110.13(12) . . ?
C2 N1 B1 128.55(13) . . ?
C31 O1 Zn1 120.04(10) . . ?
N7 C32 S1 116.79(12) . . ?
N7 C32 C31 121.54(14) . . ?
C31 C32 S1 121.58(11) . . ?
N3 N4 Zn1 110.80(9) . . ?
C14 N4 Zn1 136.16(10) . . ?
C14 N4 N3 106.88(12) . . ?
N4 N3 B1 119.68(12) . . ?
C12 N3 N4 109.65(12) . . ?
C12 N3 B1 130.59(13) . . ?
N2 C4 C3 110.01(13) . . ?
N2 C4 C5 122.55(14) . . ?
C3 C4 C5 127.43(14) . . ?
N1 C2 C3 107.54(13) . . ?
N1 C2 C1 122.72(14) . . ?
C3 C2 C1 129.71(14) . . ?
N6 N5 B1 119.67(12) . . ?
C22 N5 N6 109.75(12) . . ?
C22 N5 B1 130.58(13) . . ?
N4 C14 C15 120.93(14) . . ?
N4 C14 C13 109.72(14) . . ?
C13 C14 C15 129.34(14) . . ?
O2 C31 O1 127.15(15) . . ?
O2 C31 C32 117.74(14) . . ?
O1 C31 C32 115.10(13) . . ?
C20 C15 C14 121.26(15) . . ?
C16 C15 C14 119.83(15) . . ?
C16 C15 C20 118.91(16) . . ?
C26 C25 C24 119.34(14) . . ?
C26 C25 C30 118.66(15) . . ?
C30 C25 C24 122.00(14) . . ?
C4 C3 H3 127.0 . . ?
C2 C3 C4 106.03(13) . . ?
C2 C3 H3 127.0 . . ?
N7 C34 C33 114.02(14) . . ?
N7 C34 C35 125.97(15) . . ?
C35 C34 C33 120.00(15) . . ?
N6 C24 C25 122.59(14) . . ?
N6 C24 C23 109.33(14) . . ?
C23 C24 C25 128.07(14) . . ?
C14 C13 H13 127.0 . . ?
C12 C13 C14 105.92(14) . . ?
C12 C13 H13 127.0 . . ?
C6 C5 C4 120.20(14) . . ?
C6 C5 C10 118.78(15) . . ?
C10 C5 C4 120.95(15) . . ?
C25 C26 H26 119.7 . . ?
C27 C26 C25 120.61(15) . . ?
C27 C26 H26 119.7 . . ?
C24 C23 H23 126.9 . . ?
C22 C23 C24 106.27(14) . . ?
C22 C23 H23 126.9 . . ?
C2 C1 H1A 109.5 . . ?
C2 C1 H1B 109.5 . . ?
C2 C1 H1C 109.5 . . ?
H1A C1 H1B 109.5 . . ?
H1A C1 H1C 109.5 . . ?
H1B C1 H1C 109.5 . . ?
C36 C37 H37 119.2 . . ?
C38 C37 H37 119.2 . . ?
C38 C37 C36 121.53(16) . . ?
H21A C21 H21B 109.5 . . ?
H21A C21 H21C 109.5 . . ?
H21B C21 H21C 109.5 . . ?
C22 C21 H21A 109.5 . . ?
C22 C21 H21B 109.5 . . ?
C22 C21 H21C 109.5 . . ?
C15 C20 H20 119.6 . . ?
C19 C20 C15 120.75(17) . . ?
C19 C20 H20 119.6 . . ?
N5 C22 C23 107.65(14) . . ?
N5 C22 C21 122.58(14) . . ?
C23 C22 C21 129.77(14) . . ?
C26 C27 H27 119.8 . . ?
C26 C27 C28 120.47(15) . . ?
C28 C27 H27 119.8 . . ?
C30 C29 H29 119.8 . . ?
C30 C29 C28 120.40(15) . . ?
C28 C29 H29 119.8 . . ?
N3 C12 C13 107.81(14) . . ?
N3 C12 C11 122.86(14) . . ?
C13 C12 C11 129.30(15) . . ?
C25 C30 H30 119.8 . . ?
C29 C30 C25 120.44(15) . . ?
C29 C30 H30 119.8 . . ?
C12 C11 H11A 109.5 . . ?
C12 C11 H11B 109.5 . . ?
C12 C11 H11C 109.5 . . ?
H11A C11 H11B 109.5 . . ?
H11A C11 H11C 109.5 . . ?
H11B C11 H11C 109.5 . . ?
C5 C6 H6 119.7 . . ?
C7 C6 C5 120.63(16) . . ?
C7 C6 H6 119.7 . . ?
C5 C10 H10 119.8 . . ?
C9 C10 C5 120.43(16) . . ?
C9 C10 H10 119.8 . . ?
C37 C36 H36 119.4 . . ?
C35 C36 C37 121.10(16) . . ?
C35 C36 H36 119.4 . . ?
N1 B1 N3 109.33(12) . . ?
N1 B1 N5 108.25(12) . . ?
N1 B1 H1 109.9 . . ?
N3 B1 H1 109.9 . . ?
N5 B1 N3 109.57(12) . . ?
N5 B1 H1 109.9 . . ?
C17 C18 H18 120.1 . . ?
C17 C18 C19 119.88(17) . . ?
C19 C18 H18 120.1 . . ?
C15 C16 H16 120.0 . . ?
C17 C16 C15 119.92(18) . . ?
C17 C16 H16 120.0 . . ?
C37 C38 H38 121.3 . . ?
C37 C38 C33 117.41(16) . . ?
C33 C38 H38 121.3 . . ?
C18 C17 C16 120.65(19) . . ?
C18 C17 H17 119.7 . . ?
C16 C17 H17 119.7 . . ?
C20 C19 H19 120.1 . . ?
C18 C19 C20 119.89(18) . . ?
C18 C19 H19 120.1 . . ?
C27 C28 C29 119.41(16) . . ?
C27 C28 H28 120.3 . . ?
C29 C28 H28 120.3 . . ?
C34 C33 S1 109.75(12) . . ?
C38 C33 S1 128.76(13) . . ?
C38 C33 C34 121.48(15) . . ?
C7 C8 H8 120.1 . . ?
C7 C8 C9 119.77(16) . . ?
C9 C8 H8 120.1 . . ?
C34 C35 H35 120.8 . . ?
C36 C35 C34 118.46(16) . . ?
C36 C35 H35 120.8 . . ?
C6 C7 H7 120.0 . . ?
C8 C7 C6 120.10(17) . . ?
C8 C7 H7 120.0 . . ?
C10 C9 C8 120.29(17) . . ?
C10 C9 H9 119.9 . . ?
C8 C9 H9 119.9 . . ?

loop_
_geom_bond_atom_site_label_1
_geom_bond_atom_site_label_2
_geom_bond_distance
_geom_bond_site_symmetry_2
_geom_bond_publ_flag
Zn1 N2 2.1410(13) . ?
Zn1 N7 2.3080(13) . ?
Zn1 N6 2.0358(13) . ?
Zn1 O1 1.9672(11) . ?
Zn1 N4 2.0501(13) . ?
S1 C32 1.7254(16) . ?
S1 C33 1.7354(16) . ?
N2 N1 1.3798(17) . ?
N2 C4 1.341(2) . ?
N7 C32 1.297(2) . ?
N7 C34 1.390(2) . ?
N6 N5 1.3744(18) . ?
N6 C24 1.342(2) . ?
O2 C31 1.2278(19) . ?
N1 C2 1.3590(19) . ?
N1 B1 1.547(2) . ?
O1 C31 1.2657(19) . ?
C32 C31 1.512(2) . ?
N4 N3 1.3716(17) . ?
N4 C14 1.343(2) . ?
N3 C12 1.357(2) . ?
N3 B1 1.553(2) . ?
C4 C3 1.404(2) . ?
C4 C5 1.480(2) . ?
C2 C3 1.379(2) . ?
C2 C1 1.496(2) . ?
N5 C22 1.356(2) . ?
N5 B1 1.550(2) . ?
C14 C15 1.478(2) . ?
C14 C13 1.397(2) . ?
C15 C20 1.398(2) . ?
C15 C16 1.395(2) . ?
C25 C24 1.475(2) . ?
C25 C26 1.398(2) . ?
C25 C30 1.401(2) . ?
C3 H3 0.9500 . ?
C34 C33 1.405(2) . ?
C34 C35 1.399(2) . ?
C24 C23 1.401(2) . ?
C13 H13 0.9500 . ?
C13 C12 1.381(2) . ?
C5 C6 1.393(2) . ?
C5 C10 1.399(2) . ?
C26 H26 0.9500 . ?
C26 C27 1.387(2) . ?
C23 H23 0.9500 . ?
C23 C22 1.380(2) . ?
C1 H1A 0.9800 . ?
C1 H1B 0.9800 . ?
C1 H1C 0.9800 . ?
C37 H37 0.9500 . ?
C37 C36 1.400(3) . ?
C37 C38 1.382(3) . ?
C21 H21A 0.9800 . ?
C21 H21B 0.9800 . ?
C21 H21C 0.9800 . ?
C21 C22 1.499(2) . ?
C20 H20 0.9500 . ?
C20 C19 1.388(2) . ?
C27 H27 0.9500 . ?
C27 C28 1.388(2) . ?
C29 H29 0.9500 . ?
C29 C30 1.388(2) . ?
C29 C28 1.392(3) . ?
C12 C11 1.500(2) . ?
C30 H30 0.9500 . ?
C11 H11A 0.9800 . ?
C11 H11B 0.9800 . ?
C11 H11C 0.9800 . ?
C6 H6 0.9500 . ?
C6 C7 1.392(2) . ?
C10 H10 0.9500 . ?
C10 C9 1.387(2) . ?
C36 H36 0.9500 . ?
C36 C35 1.379(2) . ?
B1 H1 1.0000 . ?
C18 H18 0.9500 . ?
C18 C17 1.382(3) . ?
C18 C19 1.385(3) . ?
C16 H16 0.9500 . ?
C16 C17 1.392(3) . ?
C38 H38 0.9500 . ?
C38 C33 1.399(2) . ?
C17 H17 0.9500 . ?
C19 H19 0.9500 . ?
C28 H28 0.9500 . ?
C8 H8 0.9500 . ?
C8 C7 1.385(3) . ?
C8 C9 1.389(3) . ?
C35 H35 0.9500 . ?
C7 H7 0.9500 . ?
C9 H9 0.9500 . ?
